data_7223797
loop_
_publ_author_name
'Slabbert, C.'
'Rademeyer, M.'

_publ_section_title
;
 Structures and trends of one-dimensional halide-bridged polymers of
 five-coordinate cadmium(ii) and mercury(ii) with benzopyridine and
 -pyrazine-type N-donor ligands
;
_journal_issue 47
_journal_name_full CrystEngComm
_journal_page_first 9070
_journal_paper_doi 10.1039/C5CE01333J
_journal_volume 17
_journal_year 2015
_chemical_formula_moiety 'C18 H14 Hg2 I4 N2'
_chemical_formula_sum 'C18 H14 Hg2 I4 N2'
_chemical_formula_weight 1167.09
_chemical_name_systematic
;
bis(2-Iodo)-diiodo-bis(quinoline)-di-mercury
;
_space_group_crystal_system triclinic
_space_group_IT_number 2
_space_group_name_Hall '-P 1'
_space_group_name_H-M_alt 'P -1'
_symmetry_space_group_name_Hall '-P 1'
_symmetry_space_group_name_H-M 'P -1'
_atom_sites_solution_hydrogens geom
_atom_sites_solution_primary difmap
_atom_sites_solution_secondary difmap
_audit_creation_method SHELXL-2014
_audit_update_record
;
2015-06-26 deposited with the CCDC.
2015-10-19 downloaded from the CCDC.
;
_cell_angle_alpha 86.141(2)
_cell_angle_beta 67.909(2)
_cell_angle_gamma 71.203(2)
_cell_formula_units_Z 1
_cell_length_a 8.0024(5)
_cell_length_b 8.7714(6)
_cell_length_c 9.5211(6)
_cell_measurement_temperature 569(2)
_cell_volume 585.11(7)
_computing_cell_refinement 'SAINT (Bruker, 2014)'
_computing_data_collection 'APEX2 (Bruker, 2014)'
_computing_data_reduction 'SAINT (Bruker, 2014)'
_computing_molecular_graphics
;
 ORTEP-3 for Windows (Farrugia, 1997), 
 Mercury (Macrae <i>et al</i>., 2008)
;
_computing_publication_material 'SHELXL-2014, PLATON (Spek, 2009)'
_computing_structure_refinement 'SHELXTL, SHELXL-2014/7 (Sheldrick, 2015)'
_computing_structure_solution 'SHELXTS (Sheldrick, 2015)'
_diffrn_ambient_temperature 569(2)
_diffrn_detector_area_resol_mean 10.24
_diffrn_measured_fraction_theta_full 1.000
_diffrn_measured_fraction_theta_max 1.000
_diffrn_measurement_device_type 'Bruker kappa, Photon 100 CMOS'
_diffrn_measurement_method '\f and \w scans'
_diffrn_radiation_type MoK\a
_diffrn_radiation_wavelength 0.71073
_diffrn_reflns_av_R_equivalents 0.0551
_diffrn_reflns_av_unetI/netI 0.0340
_diffrn_reflns_laue_measured_fraction_full 1.000
_diffrn_reflns_laue_measured_fraction_max 1.000
_diffrn_reflns_limit_h_max 9
_diffrn_reflns_limit_h_min -9
_diffrn_reflns_limit_k_max 10
_diffrn_reflns_limit_k_min -10
_diffrn_reflns_limit_l_max 11
_diffrn_reflns_limit_l_min -11
_diffrn_reflns_number 13330
_diffrn_reflns_point_group_measured_fraction_full 1.000
_diffrn_reflns_point_group_measured_fraction_max 1.000
_diffrn_reflns_theta_full 25.242
_diffrn_reflns_theta_max 26.360
_diffrn_reflns_theta_min 2.313
_exptl_absorpt_coefficient_mu 18.385
_exptl_absorpt_correction_T_max 0.5820
_exptl_absorpt_correction_T_min 0.0690
_exptl_absorpt_correction_type multi-scan
_exptl_absorpt_process_details 'SADABS (Bruker, 2014)'
_exptl_crystal_colour colourless
_exptl_crystal_density_diffrn 3.312
_exptl_crystal_density_method 'not measured'
_exptl_crystal_description needle
_exptl_crystal_F_000 508
_exptl_crystal_size_max 0.311
_exptl_crystal_size_mid 0.063
_exptl_crystal_size_min 0.033
_refine_diff_density_max 5.325
_refine_diff_density_min -3.503
_refine_diff_density_rms 0.350
_refine_ls_extinction_method none
_refine_ls_goodness_of_fit_ref 1.059
_refine_ls_hydrogen_treatment constr
_refine_ls_matrix_type full
_refine_ls_number_parameters 118
_refine_ls_number_reflns 2383
_refine_ls_number_restraints 0
_refine_ls_restrained_S_all 1.059
_refine_ls_R_factor_all 0.0629
_refine_ls_R_factor_gt 0.0553
_refine_ls_shift/su_max 0.000
_refine_ls_shift/su_mean 0.000
_refine_ls_structure_factor_coef Fsqd
_refine_ls_weighting_details 'w=1/[\s^2^(Fo^2^)+(0.0757P)^2^+12.3499P] where P=(Fo^2^+2Fc^2^)/3'
_refine_ls_weighting_scheme calc
_refine_ls_wR_factor_gt 0.1415
_refine_ls_wR_factor_ref 0.1483
_reflns_Friedel_coverage 0.000
_reflns_number_gt 2092
_reflns_number_total 2383
_reflns_threshold_expression 'I > 2\s(I)'
_cod_data_source_file c5ce01333j2.cif
_cod_data_source_block shelx
_cod_database_code 7223797
_shelx_space_group_comment
;
The symmetry employed for this shelxl refinement is uniquely defined
by the following loop, which should always be used as a source of
symmetry information in preference to the above space-group names.
They are only intended as comments.
;
_shelx_estimated_absorpt_t_min 0.069
_shelx_estimated_absorpt_t_max 0.582
_shelxl_version_number 2014-3

loop_
_space_group_symop_operation_xyz
'x, y, z'
'-x, -y, -z'

loop_
_atom_site_label
_atom_site_type_symbol
_atom_site_fract_x
_atom_site_fract_y
_atom_site_fract_z
_atom_site_U_iso_or_equiv
_atom_site_adp_type
_atom_site_occupancy
_atom_site_site_symmetry_order
_atom_site_calc_flag
_atom_site_refinement_flags_posn
_atom_site_refinement_flags_adp
Hg1 Hg 0.58199(10) 0.76965(7) 0.05623(6) 0.0580(3) Uani 1 1 d . .
I1 I 0.22346(12) 0.98198(10) 0.10227(10) 0.0402(2) Uani 1 1 d . .
I2 I 0.79250(12) 0.50067(10) -0.11246(10) 0.0422(3) Uani 1 1 d . .
N1 N 0.6176(16) 0.7832(13) 0.2879(12) 0.039(2) Uani 1 1 d . .
C1 C 0.753(2) 0.831(2) 0.2941(18) 0.052(4) Uani 1 1 d . .
H1 H 0.8342 0.8581 0.2039 0.063 Uiso 1 1 calc R U
C2 C 0.786(2) 0.845(2) 0.425(2) 0.054(4) Uani 1 1 d . .
H2 H 0.8867 0.8777 0.4216 0.064 Uiso 1 1 calc R U
C3 C 0.667(2) 0.8109(19) 0.5572(18) 0.051(4) Uani 1 1 d . .
H3 H 0.6844 0.8207 0.6468 0.061 Uiso 1 1 calc R U
C4 C 0.5143(18) 0.7595(14) 0.5602(14) 0.035(3) Uani 1 1 d . .
C5 C 0.4945(18) 0.7442(14) 0.4225(14) 0.034(3) Uani 1 1 d . .
C6 C 0.343(2) 0.6920(17) 0.4228(18) 0.045(3) Uani 1 1 d . .
H6 H 0.3288 0.6799 0.3321 0.054 Uiso 1 1 calc R U
C7 C 0.222(2) 0.660(2) 0.554(2) 0.057(4) Uani 1 1 d . .
H7 H 0.1214 0.6295 0.5536 0.069 Uiso 1 1 calc R U
C8 C 0.244(2) 0.6727(19) 0.6917(18) 0.054(4) Uani 1 1 d . .
H8 H 0.1614 0.6460 0.7809 0.064 Uiso 1 1 calc R U
C9 C 0.382(2) 0.7221(18) 0.6951(15) 0.047(3) Uani 1 1 d . .
H9 H 0.3935 0.7326 0.7876 0.056 Uiso 1 1 calc R U

loop_
_atom_site_aniso_label
_atom_site_aniso_U_11
_atom_site_aniso_U_22
_atom_site_aniso_U_33
_atom_site_aniso_U_23
_atom_site_aniso_U_13
_atom_site_aniso_U_12
Hg1 0.0801(5) 0.0430(4) 0.0350(3) -0.0050(2) -0.0199(3) 0.0003(3)
I1 0.0352(4) 0.0353(4) 0.0497(5) 0.0101(3) -0.0136(4) -0.0153(3)
I2 0.0430(5) 0.0328(4) 0.0463(5) -0.0068(3) -0.0138(4) -0.0081(4)
N1 0.040(6) 0.041(6) 0.026(5) 0.000(4) -0.013(4) 0.001(5)
C1 0.035(7) 0.064(10) 0.046(8) 0.015(7) -0.016(6) -0.001(7)
C2 0.048(8) 0.055(9) 0.069(10) 0.013(8) -0.035(8) -0.018(7)
C3 0.067(10) 0.054(9) 0.043(8) 0.003(6) -0.034(7) -0.018(8)
C4 0.037(6) 0.030(6) 0.028(6) -0.005(5) -0.013(5) 0.005(5)
C5 0.035(6) 0.024(5) 0.035(6) -0.007(4) -0.016(5) 0.003(5)
C6 0.053(8) 0.038(7) 0.052(8) 0.005(6) -0.030(7) -0.012(6)
C7 0.053(9) 0.055(9) 0.071(11) 0.017(8) -0.028(8) -0.024(8)
C8 0.036(7) 0.050(8) 0.050(8) 0.016(7) -0.007(6) 0.004(6)
C9 0.056(9) 0.052(8) 0.027(6) 0.004(6) -0.018(6) -0.006(7)

loop_
_atom_type_symbol
_atom_type_description
_atom_type_scat_dispersion_real
_atom_type_scat_dispersion_imag
_atom_type_scat_source
C C 0.0033 0.0016 'International Tables Vol C Tables 4.2.6.8 and 6.1.1.4'
H H 0.0000 0.0000 'International Tables Vol C Tables 4.2.6.8 and 6.1.1.4'
N N 0.0061 0.0033 'International Tables Vol C Tables 4.2.6.8 and 6.1.1.4'
I I -0.4742 1.8119 'International Tables Vol C Tables 4.2.6.8 and 6.1.1.4'
Hg Hg -2.3894 9.2266 'International Tables Vol C Tables 4.2.6.8 and 6.1.1.4'

loop_
_geom_angle_atom_site_label_1
_geom_angle_atom_site_label_2
_geom_angle_atom_site_label_3
_geom_angle
_geom_angle_site_symmetry_3
N1 Hg1 I2 115.3(3) .
N1 Hg1 I1 104.5(3) .
I2 Hg1 I1 133.62(4) .
N1 Hg1 I1 97.4(3) 2_675
I2 Hg1 I1 104.27(3) 2_675
I1 Hg1 I1 92.64(3) 2_675
Hg1 I1 Hg1 87.36(3) 2_675
C1 N1 C5 118.1(11) .
C1 N1 Hg1 120.2(9) .
C5 N1 Hg1 121.8(9) .
N1 C1 C2 124.9(14) .
N1 C1 H1 117.6 .
C2 C1 H1 117.6 .
C3 C2 C1 118.3(14) .
C3 C2 H2 120.9 .
C1 C2 H2 120.9 .
C2 C3 C4 120.2(13) .
C2 C3 H3 119.9 .
C4 C3 H3 119.9 .
C5 C4 C3 118.0(13) .
C5 C4 C9 118.6(13) .
C3 C4 C9 123.5(12) .
N1 C5 C4 120.6(12) .
N1 C5 C6 120.5(11) .
C4 C5 C6 118.9(13) .
C7 C6 C5 119.8(14) .
C7 C6 H6 120.1 .
C5 C6 H6 120.1 .
C6 C7 C8 121.3(15) .
C6 C7 H7 119.4 .
C8 C7 H7 119.4 .
C9 C8 C7 120.3(14) .
C9 C8 H8 119.9 .
C7 C8 H8 119.9 .
C8 C9 C4 121.2(13) .
C8 C9 H9 119.4 .
C4 C9 H9 119.4 .

loop_
_geom_bond_atom_site_label_1
_geom_bond_atom_site_label_2
_geom_bond_distance
_geom_bond_site_symmetry_2
Hg1 N1 2.343(10) .
Hg1 I2 2.6264(10) .
Hg1 I1 2.7591(11) .
Hg1 I1 3.0698(11) 2_675
I1 Hg1 3.0698(11) 2_675
N1 C1 1.31(2) .
N1 C5 1.392(17) .
C1 C2 1.38(2) .
C1 H1 0.9300 .
C2 C3 1.35(2) .
C2 H2 0.9300 .
C3 C4 1.42(2) .
C3 H3 0.9300 .
C4 C5 1.398(18) .
C4 C9 1.42(2) .
C5 C6 1.43(2) .
C6 C7 1.34(2) .
C6 H6 0.9300 .
C7 C8 1.40(3) .
C7 H7 0.9300 .
C8 C9 1.32(2) .
C8 H8 0.9300 .
C9 H9 0.9300 .

loop_
_geom_torsion_atom_site_label_1
_geom_torsion_atom_site_label_2
_geom_torsion_atom_site_label_3
_geom_torsion_atom_site_label_4
_geom_torsion
C5 N1 C1 C2 1(2)
Hg1 N1 C1 C2 179.3(12)
N1 C1 C2 C3 -2(2)
C1 C2 C3 C4 1(2)
C2 C3 C4 C5 1(2)
C2 C3 C4 C9 -179.5(14)
C1 N1 C5 C4 1.2(17)
Hg1 N1 C5 C4 -177.4(8)
C1 N1 C5 C6 179.6(12)
Hg1 N1 C5 C6 1.0(15)
C3 C4 C5 N1 -1.9(18)
C9 C4 C5 N1 178.5(11)
C3 C4 C5 C6 179.6(12)
C9 C4 C5 C6 0.0(18)
N1 C5 C6 C7 -177.7(13)
C4 C5 C6 C7 1(2)
C5 C6 C7 C8 -2(2)
C6 C7 C8 C9 3(2)
C7 C8 C9 C4 -2(2)
C5 C4 C9 C8 0(2)
C3 C4 C9 C8 -179.1(14)
